data_7043015
loop_
_publ_author_name
'Hill, Anthony'
'Ward, Jas S.'

_publ_section_title
;
 Synthetic and Structural Studies of Phosphine Coordinated Boronium Salts
;
_journal_name_full 'Dalton Trans.'
_journal_paper_doi 10.1039/C7DT01023K
_journal_year 2017
_chemical_compound_source 'Research School of Chemistry'
_chemical_formula_moiety 'C12 H28 B1 P2, Br1'
_chemical_formula_sum 'C12 H28 B Br P2'
_chemical_formula_weight 325.02
_space_group_IT_number 60
_symmetry_cell_setting orthorhombic
_symmetry_space_group_name_Hall '-P 2n 2ab'
_symmetry_space_group_name_H-M 'P b c n'
_atom_sites_solution_hydrogens difmap
_atom_sites_solution_primary direct
_audit_update_record
;
2013-06-07 deposited with the CCDC.
2017-05-12 downloaded from the CCDC.
;
_cell_angle_alpha 90
_cell_angle_beta 90
_cell_angle_gamma 90
_cell_formula_units_Z 4
_cell_length_a 13.5244(3)
_cell_length_b 12.0969(3)
_cell_length_c 9.8466(2)
_cell_measurement_reflns_used 16490
_cell_measurement_temperature 200
_cell_measurement_theta_max 30
_cell_measurement_theta_min 2.55
_cell_volume 1610.94(6)
_computing_cell_refinement 'DENZO/SCALEPACK (Otwinowski & Minor, 1997)'
_computing_data_collection 'COLLECT (Nonius, 2001).'
_computing_data_reduction 'DENZO/SCALEPACK (Otwinowski & Minor, 1997)'
_computing_molecular_graphics 'Ortep-3 for windows (Farrugia, 1997)'
_computing_publication_material 'CRYSTALS (Betteridge et al., 2003)'
_computing_structure_refinement 'CRYSTALS (Betteridge et al., 2003)'
_computing_structure_solution 'SIR92 (Altomare et al., 1994)'
_diffrn_ambient_temperature 200
_diffrn_measured_fraction_theta_full 0.999
_diffrn_measured_fraction_theta_max 0.999
_diffrn_measurement_device Area
_diffrn_measurement_device_type 'Nonius KappaCCD'
_diffrn_measurement_method '\f & \w scans'
_diffrn_radiation_monochromator graphite
_diffrn_radiation_type 'Mo K\a'
_diffrn_radiation_wavelength 0.71073
_diffrn_reflns_av_R_equivalents 0.042
_diffrn_reflns_limit_h_max 19
_diffrn_reflns_limit_h_min -19
_diffrn_reflns_limit_k_max 17
_diffrn_reflns_limit_k_min -17
_diffrn_reflns_limit_l_max 13
_diffrn_reflns_limit_l_min -13
_diffrn_reflns_number 26642
_diffrn_reflns_theta_full 30.031
_diffrn_reflns_theta_max 30.031
_diffrn_reflns_theta_min 3.012
_diffrn_standards_number 0
_exptl_absorpt_coefficient_mu 2.727
_exptl_absorpt_correction_T_max 0.703
_exptl_absorpt_correction_T_min 0.501
_exptl_absorpt_correction_type integration
_exptl_absorpt_process_details
;
Gaussian integration (Coppens, 1970)
;
_exptl_crystal_colour colourless
_exptl_crystal_density_diffrn 1.340
_exptl_crystal_density_method 'not measured'
_exptl_crystal_description block
_exptl_crystal_F_000 680
_exptl_crystal_size_max 0.270
_exptl_crystal_size_mid 0.260
_exptl_crystal_size_min 0.140
_refine_diff_density_max 0.42
_refine_diff_density_min -0.47
_refine_ls_extinction_coef 120(12)
_refine_ls_extinction_method 'Larson (1970), Equation 22'
_refine_ls_goodness_of_fit_ref 0.9793
_refine_ls_hydrogen_treatment noref
_refine_ls_matrix_type full
_refine_ls_number_parameters 75
_refine_ls_number_reflns 2348
_refine_ls_number_restraints 0
_refine_ls_R_factor_all 0.0386
_refine_ls_R_factor_gt 0.0261
_refine_ls_shift/su_max 0.0002728
_refine_ls_shift/su_mean 0.0000243
_refine_ls_structure_factor_coef Fsqd
_refine_ls_weighting_details
;
 Method= Modified Sheldrick 
 w=1/[\s^2^(F^2^) + ( 0.03P)^2^ + 0.57P] 
 ,where P=(max(Fo^2^,0) + 2Fc^2^)/3 
;
_refine_ls_weighting_scheme calc
_refine_ls_wR_factor_all 0.0645
_refine_ls_wR_factor_gt 0.0597
_refine_ls_wR_factor_ref 0.0645
_reflns_limit_h_max 19
_reflns_limit_h_min 0
_reflns_limit_k_max 17
_reflns_limit_k_min 0
_reflns_limit_l_max 13
_reflns_limit_l_min 0
_reflns_number_gt 1852
_reflns_number_total 2352
_reflns_threshold_expression I>2.0\s(I)
_oxford_diffrn_Wilson_B_factor 2.69
_oxford_diffrn_Wilson_scale 2.81
_oxford_refine_ls_r_factor_ref 0.0386
_oxford_refine_ls_scale 0.6045(13)
_oxford_reflns_number_all 2348
_oxford_reflns_threshold_expression_ref I>-10.0\s(I)
_cod_data_source_file c7dt01023k2.cif
_cod_data_source_block 1
_cod_depositor_comments
;
The following automatic conversions were performed:

'_symmetry_cell_setting' value 'Orthorhombic' changed to
'orthorhombic' according to
/home/data/users/saulius/crontab/automatic-downloads/rss-feeds/RSC/lib/dictionaries/cif_core.dic
dictionary named 'cif_core.dic' version 2.4.2 from 2011-04-26.

'_atom_sites_solution_primary' value 'Direct' changed to 'direct'
according to
/home/data/users/saulius/crontab/automatic-downloads/rss-feeds/RSC/lib/dictionaries/cif_core.dic
dictionary named 'cif_core.dic' version 2.4.2 from 2011-04-26.

Automatic conversion script
Id: cif_fix_values 4973 2017-02-22 13:04:09Z antanas 
;
_cod_original_sg_symbol_H-M 'P b c n '
_cod_original_formula_sum 'C12 H28 B1 Br1 P2'
_cod_database_code 7043015

loop_
_symmetry_equiv_pos_as_xyz
x,y,z
-x,-y,-z
-x+1/2,y+1/2,z
x+1/2,-y+1/2,-z
x,-y,z+1/2
-x,y,-z+1/2
-x+1/2,-y+1/2,z+1/2
x+1/2,y+1/2,-z+1/2

loop_
_atom_site_label
_atom_site_type_symbol
_atom_site_fract_x
_atom_site_fract_y
_atom_site_fract_z
_atom_site_U_iso_or_equiv
_atom_site_occupancy
_atom_site_adp_type
_atom_site_refinement_flags_posn
_atom_site_refinement_flags_adp
B1 B 0.5000 0.2571(2) 0.2500 0.0393 1.0000 Uani S T
Br1 Br 0.5000 -0.078354(16) 0.2500 0.0378 1.0000 Uani S T
P1 P 0.43213(3) 0.17425(3) 0.38744(4) 0.0301 1.0000 Uani . .
C11 C 0.36365(10) 0.26621(11) 0.50065(13) 0.0288 1.0000 Uani . .
C12 C 0.43062(11) 0.35443(12) 0.56335(15) 0.0338 1.0000 Uani . .
C13 C 0.37158(12) 0.42842(13) 0.65969(17) 0.0392 1.0000 Uani . .
C14 C 0.28302(13) 0.48064(14) 0.58832(18) 0.0451 1.0000 Uani . .
C15 C 0.21736(12) 0.39277(16) 0.52477(18) 0.0444 1.0000 Uani . .
C16 C 0.27476(11) 0.31811(14) 0.42832(16) 0.0383 1.0000 Uani . .
H1 H 0.5549 0.3067 0.3006 0.0589 1.0000 Uiso . .
H11 H 0.3657 0.1056 0.3407 0.0434 1.0000 Uiso . .
H12 H 0.4876 0.1143 0.4653 0.0436 1.0000 Uiso . .
H111 H 0.3415 0.2195 0.5729 0.0341 1.0000 Uiso . .
H121 H 0.4579 0.3986 0.4909 0.0417 1.0000 Uiso . .
H122 H 0.4853 0.3207 0.6136 0.0417 1.0000 Uiso . .
H131 H 0.3492 0.3839 0.7370 0.0468 1.0000 Uiso . .
H132 H 0.4143 0.4853 0.6959 0.0467 1.0000 Uiso . .
H141 H 0.2457 0.5243 0.6525 0.0548 1.0000 Uiso . .
H142 H 0.3081 0.5290 0.5176 0.0543 1.0000 Uiso . .
H151 H 0.1643 0.4265 0.4749 0.0544 1.0000 Uiso . .
H152 H 0.1909 0.3462 0.5985 0.0519 1.0000 Uiso . .
H161 H 0.2967 0.3603 0.3515 0.0468 1.0000 Uiso . .
H162 H 0.2321 0.2603 0.3926 0.0474 1.0000 Uiso . .

loop_
_atom_site_aniso_label
_atom_site_aniso_U_11
_atom_site_aniso_U_22
_atom_site_aniso_U_33
_atom_site_aniso_U_23
_atom_site_aniso_U_13
_atom_site_aniso_U_12
B1 0.0551(15) 0.0282(11) 0.0346(12) 0.0000 0.0156(11) 0.0000
Br1 0.05701(16) 0.02932(12) 0.02693(12) 0.0000 0.00244(9) 0.0000
P1 0.0393(2) 0.02496(17) 0.02596(17) -0.00013(13) 0.00308(15) -0.00003(15)
C11 0.0343(7) 0.0262(6) 0.0260(6) 0.0009(5) 0.0028(5) -0.0014(5)
C12 0.0339(7) 0.0316(7) 0.0359(7) -0.0056(6) -0.0003(6) -0.0002(6)
C13 0.0438(8) 0.0356(8) 0.0381(8) -0.0099(6) -0.0007(7) -0.0002(7)
C14 0.0501(9) 0.0371(8) 0.0480(9) -0.0053(7) 0.0035(8) 0.0112(7)
C15 0.0365(8) 0.0524(10) 0.0442(9) -0.0031(8) -0.0009(7) 0.0108(7)
C16 0.0362(8) 0.0446(9) 0.0342(7) -0.0030(7) -0.0045(6) 0.0033(7)

loop_
_atom_type_symbol
_atom_type_scat_dispersion_real
_atom_type_scat_dispersion_imag
_atom_type_scat_Cromer_Mann_a1
_atom_type_scat_Cromer_Mann_b1
_atom_type_scat_Cromer_Mann_a2
_atom_type_scat_Cromer_Mann_b2
_atom_type_scat_Cromer_Mann_a3
_atom_type_scat_Cromer_Mann_b3
_atom_type_scat_Cromer_Mann_a4
_atom_type_scat_Cromer_Mann_b4
_atom_type_scat_Cromer_Mann_c
_atom_type_scat_source
C 0.0033 0.0016 2.3100 20.8439 1.0200 10.2075 1.5886 0.5687 0.8650 51.6512 0.2156 'International Tables Vol C 4.2.6.8 and 6.1.1.4'
H 0.0000 0.0000 0.4930 10.5109 0.3229 26.1257 0.1402 3.1424 0.0408 57.7998 0.0030 'International Tables Vol C 4.2.6.8 and 6.1.1.4'
B 0.0013 0.0007 2.0545 23.2185 1.3326 1.0210 1.0979 60.3498 0.7068 0.1403 -0.1932 'International Tables Vol C 4.2.6.8 and 6.1.1.4'
Br -0.2901 2.4595 17.1789 2.1723 5.2358 16.5796 5.6377 0.2609 3.9851 41.4328 2.9557 'International Tables Vol C 4.2.6.8 and 6.1.1.4'
P 0.1023 0.0942 6.4345 1.9067 4.1791 27.1570 1.7800 0.5260 1.4908 68.1645 1.1149 'International Tables Vol C 4.2.6.8 and 6.1.1.4'

loop_
_exptl_crystal_face_index_h
_exptl_crystal_face_index_k
_exptl_crystal_face_index_l
_exptl_crystal_face_perp_dist
-6 -4 1 0.070
-1 4 -9 0.134
1 0 -7 0.146
-6 -7 1 0.080
8 1 0 0.081
4 8 -1 0.144
-2 1 0 0.090
-2 -1 8 0.150
8 -1 0 0.078
8 -9 0 0.090

loop_
_geom_angle_atom_site_label_1
_geom_angle_site_symmetry_1
_geom_angle_atom_site_label_2
_geom_angle_atom_site_label_3
_geom_angle_site_symmetry_3
_geom_angle
_geom_angle_publ_flag
P1 6_655 B1 H1 6_655 107.1 no
P1 6_655 B1 P1 . 116.97(13) yes
H1 6_655 B1 P1 . 106.7 no
P1 6_655 B1 H1 . 106.7 no
H1 6_655 B1 H1 . 112.4 no
P1 . B1 H1 . 107.1 no
B1 . P1 C11 . 110.78(8) yes
B1 . P1 H11 . 114.4 no
C11 . P1 H11 . 104.7 no
B1 . P1 H12 . 115.7 no
C11 . P1 H12 . 105.9 no
H11 . P1 H12 . 104.5 no
P1 . C11 C12 . 111.77(10) yes
P1 . C11 C16 . 111.33(10) yes
C12 . C11 C16 . 111.49(12) yes
P1 . C11 H111 . 104.7 no
C12 . C11 H111 . 107.3 no
C16 . C11 H111 . 110.0 no
C11 . C12 C13 . 110.46(12) yes
C11 . C12 H121 . 108.3 no
C13 . C12 H121 . 109.5 no
C11 . C12 H122 . 111.1 no
C13 . C12 H122 . 109.0 no
H121 . C12 H122 . 108.4 no
C12 . C13 C14 . 111.50(13) yes
C12 . C13 H131 . 108.7 no
C14 . C13 H131 . 110.0 no
C12 . C13 H132 . 109.5 no
C14 . C13 H132 . 110.1 no
H131 . C13 H132 . 106.8 no
C13 . C14 C15 . 111.03(14) yes
C13 . C14 H141 . 109.6 no
C15 . C14 H141 . 110.3 no
C13 . C14 H142 . 107.8 no
C15 . C14 H142 . 109.3 no
H141 . C14 H142 . 108.8 no
C14 . C15 C16 . 111.93(13) yes
C14 . C15 H151 . 110.5 no
C16 . C15 H151 . 108.3 no
C14 . C15 H152 . 108.0 no
C16 . C15 H152 . 107.8 no
H151 . C15 H152 . 110.4 no
C11 . C16 C15 . 110.68(12) yes
C11 . C16 H161 . 110.0 no
C15 . C16 H161 . 109.5 no
C11 . C16 H162 . 109.8 no
C15 . C16 H162 . 110.4 no
H161 . C16 H162 . 106.3 no

loop_
_geom_bond_atom_site_label_1
_geom_bond_atom_site_label_2
_geom_bond_site_symmetry_2
_geom_bond_distance
_geom_bond_publ_flag
B1 P1 6_655 1.9182(14) yes
B1 H1 6_655 1.077 no
B1 P1 . 1.9182(14) yes
B1 H1 . 1.077 no
P1 C11 . 1.8271(14) yes
P1 H11 . 1.307 no
P1 H12 . 1.294 no
C11 C12 . 1.5298(19) yes
C11 C16 . 1.532(2) yes
C11 H111 . 0.957 no
C12 C13 . 1.529(2) yes
C12 H121 . 0.965 no
C12 H122 . 0.979 no
C13 C14 . 1.526(2) yes
C13 H131 . 0.981 no
C13 H132 . 0.967 no
C14 C15 . 1.520(3) yes
C14 H141 . 0.966 no
C14 H142 . 0.970 no
C15 C16 . 1.523(2) yes
C15 H151 . 0.960 no
C15 H152 . 0.985 no
C16 H161 . 0.959 no
C16 H162 . 0.973 no
